data_7115501
loop_
_publ_author_name
'Chao Feng'
'Daming Feng'
'Teck-Peng Loh'

_publ_section_title
;
 Rhodium(III)-catalyzed olefinic C-H alkynylation of enamides at room
 temperature
;
_journal_name_full Chem.Commun.
_journal_page_first 9865
_journal_paper_doi 10.1039/C4cc04072D
_journal_volume 50
_journal_year 2014
_chemical_formula_sum 'C27 H35 N O Si'
_chemical_formula_weight 417.65
_space_group_crystal_system monoclinic
_space_group_IT_number 14
_space_group_name_Hall '-P 2ybc'
_space_group_name_H-M_alt 'P 1 21/c 1'
_symmetry_space_group_name_Hall '-P 2ybc'
_symmetry_space_group_name_H-M 'P 1 21/c 1'
_atom_sites_solution_hydrogens geom
_cell_angle_alpha 90
_cell_angle_beta 95.9944(13)
_cell_angle_gamma 90
_cell_formula_units_Z 8
_cell_length_a 11.5690(11)
_cell_length_b 9.0333(9)
_cell_length_c 46.939(5)
_cell_measurement_reflns_used 6574
_cell_measurement_temperature 103.(2)
_cell_measurement_theta_max 25.3286
_cell_measurement_theta_min 3.0740
_cell_volume 4878.6(8)
_computing_cell_refinement 'SAINT V8.32B (Bruker AXS Inc., 2013)'
_computing_data_collection 'Bruker APEX2'
_computing_data_reduction 'SAINT V8.32B (Bruker AXS Inc., 2013)'
_computing_molecular_graphics 'Bruker SHELXTL'
_computing_publication_material 'Bruker SHELXTL'
_computing_structure_refinement 'SHELXL-2013 (Sheldrick, 2013)'
_computing_structure_solution 'SHELXS-97 (Sheldrick 2008)'
_diffrn_ambient_temperature 103.(2)
_diffrn_detector_area_resol_mean 8.3333
_diffrn_measured_fraction_theta_full 0.970
_diffrn_measured_fraction_theta_max 0.970
_diffrn_measurement_device_type 'Bruker APEX-II CCD'
_diffrn_measurement_method '\f and \w scans'
_diffrn_radiation_monochromator graphite
_diffrn_radiation_type MoK\a
_diffrn_radiation_wavelength 0.71073
_diffrn_reflns_av_R_equivalents 0.0389
_diffrn_reflns_limit_h_max 13
_diffrn_reflns_limit_h_min -13
_diffrn_reflns_limit_k_max 10
_diffrn_reflns_limit_k_min -10
_diffrn_reflns_limit_l_max 54
_diffrn_reflns_limit_l_min -56
_diffrn_reflns_number 31196
_diffrn_reflns_theta_full 25.38
_diffrn_reflns_theta_max 25.38
_diffrn_reflns_theta_min 3.07
_exptl_absorpt_coefficient_mu 0.114
_exptl_absorpt_correction_T_max 0.99
_exptl_absorpt_correction_T_min 0.84
_exptl_absorpt_correction_type multi-scan
_exptl_absorpt_process_details 'SADABS V2012/1 (Bruker AXS Inc.)'
_exptl_crystal_colour colourless
_exptl_crystal_density_diffrn 1.137
_exptl_crystal_density_method 'not measured'
_exptl_crystal_description block
_exptl_crystal_F_000 1808
_exptl_crystal_size_max 0.400
_exptl_crystal_size_mid 0.390
_exptl_crystal_size_min 0.120
_refine_diff_density_max 0.439
_refine_diff_density_min -0.318
_refine_ls_extinction_method none
_refine_ls_goodness_of_fit_ref 1.021
_refine_ls_hydrogen_treatment constr
_refine_ls_matrix_type full
_refine_ls_number_parameters 555
_refine_ls_number_reflns 8673
_refine_ls_number_restraints 0
_refine_ls_restrained_S_all 1.021
_refine_ls_R_factor_all 0.0587
_refine_ls_R_factor_gt 0.0458
_refine_ls_shift/su_max 0.001
_refine_ls_shift/su_mean 0.000
_refine_ls_structure_factor_coef Fsqd
_refine_ls_weighting_details 'w=1/[\s^2^(Fo^2^)+(0.0406P)^2^+3.0763P] where P=(Fo^2^+2Fc^2^)/3'
_refine_ls_weighting_scheme calc
_refine_ls_wR_factor_gt 0.1005
_refine_ls_wR_factor_ref 0.1069
_reflns_number_gt 7084
_reflns_number_total 8673
_reflns_threshold_expression 'I > 2\s(I)'
_cod_data_source_file c4cc04072d2.cif
_cod_data_source_block I
_cod_database_code 7115501

loop_
_space_group_symop_operation_xyz
'x, y, z'
'-x, y+1/2, -z+1/2'
'-x, -y, -z'
'x, -y-1/2, z-1/2'

loop_
_atom_site_type_symbol
_atom_site_label
_atom_site_fract_x
_atom_site_fract_y
_atom_site_fract_z
_atom_site_U_iso_or_equiv
_atom_site_adp_type
_atom_site_calc_flag
_atom_site_refinement_flags_adp
_atom_site_refinement_flags_posn
_atom_site_occupancy
C C1 -0.17640(15) 0.4763(2) 0.30068(4) 0.0240(4) Uani d . . 1
H H1 -0.1358 0.3912 0.2952 0.029 Uiso calc U R 1
C C2 -0.22194(16) 0.4778(2) 0.32686(4) 0.0255(5) Uani d . . 1
H H2 -0.2123 0.3941 0.3391 0.031 Uiso calc U R 1
C C3 -0.28142(16) 0.6009(2) 0.33513(4) 0.0254(5) Uani d . . 1
H H3 -0.3129 0.6017 0.353 0.03 Uiso calc U R 1
C C4 -0.29483(15) 0.7227(2) 0.31723(4) 0.0246(5) Uani d . . 1
H H4 -0.3352 0.8076 0.3229 0.03 Uiso calc U R 1
C C5 -0.24941(15) 0.7210(2) 0.29107(4) 0.0226(4) Uani d . . 1
H H5 -0.2592 0.8052 0.2789 0.027 Uiso calc U R 1
C C6 -0.18921(14) 0.5975(2) 0.28219(4) 0.0201(4) Uani d . . 1
C C7 -0.14091(15) 0.5969(2) 0.25413(4) 0.0201(4) Uani d . . 1
C C8 -0.04795(15) 0.5041(2) 0.24910(4) 0.0241(4) Uani d . . 1
H H8 -0.0152 0.4407 0.264 0.029 Uiso calc U R 1
C C9 -0.00336(15) 0.5032(2) 0.22307(4) 0.0242(5) Uani d . . 1
H H9 0.0586 0.4377 0.2202 0.029 Uiso calc U R 1
C C10 -0.04735(15) 0.5965(2) 0.20083(4) 0.0198(4) Uani d . . 1
C C11 -0.14119(15) 0.6875(2) 0.20565(4) 0.0204(4) Uani d . . 1
H H11 -0.174 0.7508 0.1908 0.025 Uiso calc U R 1
C C12 -0.18682(15) 0.6870(2) 0.23156(4) 0.0212(4) Uani d . . 1
H H12 -0.2511 0.7493 0.2341 0.025 Uiso calc U R 1
C C13 0.00367(15) 0.6023(2) 0.17351(4) 0.0196(4) Uani d . . 1
C C14 -0.16943(15) 0.5795(2) 0.13961(4) 0.0208(4) Uani d . . 1
C C15 -0.23727(17) 0.6495(2) 0.11423(4) 0.0301(5) Uani d . . 1
H H15A -0.2236 0.595 0.0968 0.045 Uiso calc U R 1
H H15B -0.2123 0.7525 0.1125 0.045 Uiso calc U R 1
H H15C -0.3203 0.6469 0.1167 0.045 Uiso calc U R 1
C C16 0.11631(15) 0.5739(2) 0.17086(4) 0.0219(4) Uani d . . 1
H H16 0.1654 0.5512 0.1878 0.026 Uiso calc U R 1
C C17 0.16707(15) 0.5755(2) 0.14452(4) 0.0220(4) Uani d . . 1
C C18 0.21353(15) 0.5754(2) 0.12269(5) 0.0234(4) Uani d . . 1
C C19 0.16905(16) 0.6008(2) 0.05802(4) 0.0265(5) Uani d . . 1
H H19 0.1704 0.7095 0.054 0.032 Uiso calc U R 1
C C20 0.04500(16) 0.5625(3) 0.06438(5) 0.0358(5) Uani d . . 1
H H20A -0.0097 0.5861 0.0476 0.054 Uiso calc U R 1
H H20B 0.0252 0.6203 0.0809 0.054 Uiso calc U R 1
H H20C 0.0403 0.4567 0.0687 0.054 Uiso calc U R 1
C C21 0.19843(19) 0.5217(3) 0.03074(5) 0.0362(5) Uani d . . 1
H H21A 0.1981 0.4144 0.0338 0.054 Uiso calc U R 1
H H21B 0.2756 0.5529 0.0262 0.054 Uiso calc U R 1
H H21C 0.1404 0.5474 0.0148 0.054 Uiso calc U R 1
C C22 0.40165(15) 0.7086(2) 0.09124(4) 0.0222(4) Uani d . . 1
H H22 0.4565 0.6858 0.1086 0.027 Uiso calc U R 1
C C23 0.47186(17) 0.7027(2) 0.06534(5) 0.0308(5) Uani d . . 1
H H23A 0.421 0.7261 0.0479 0.046 Uiso calc U R 1
H H23B 0.5043 0.6032 0.0637 0.046 Uiso calc U R 1
H H23C 0.5352 0.775 0.0678 0.046 Uiso calc U R 1
C C24 0.35508(17) 0.8651(2) 0.09513(5) 0.0313(5) Uani d . . 1
H H24A 0.42 0.9353 0.0972 0.047 Uiso calc U R 1
H H24B 0.314 0.8684 0.1123 0.047 Uiso calc U R 1
H H24C 0.3015 0.8919 0.0784 0.047 Uiso calc U R 1
C C25 0.34624(15) 0.3746(2) 0.08701(4) 0.0213(4) Uani d . . 1
H H25 0.3758 0.3654 0.0678 0.026 Uiso calc U R 1
C C26 0.44924(16) 0.3467(2) 0.10977(5) 0.0284(5) Uani d . . 1
H H26A 0.4235 0.3576 0.1289 0.043 Uiso calc U R 1
H H26B 0.5109 0.4186 0.1074 0.043 Uiso calc U R 1
H H26C 0.479 0.2463 0.1076 0.043 Uiso calc U R 1
C C27 0.25294(17) 0.2552(2) 0.08878(5) 0.0291(5) Uani d . . 1
H H27A 0.2874 0.1572 0.0866 0.044 Uiso calc U R 1
H H27B 0.1899 0.2707 0.0734 0.044 Uiso calc U R 1
H H27C 0.2219 0.2613 0.1074 0.044 Uiso calc U R 1
C C28 0.53115(16) 0.4615(2) 0.22544(4) 0.0252(5) Uani d . . 1
H H28 0.5614 0.3927 0.2396 0.03 Uiso calc U R 1
C C29 0.57615(17) 0.4656(2) 0.19935(4) 0.0292(5) Uani d . . 1
H H29 0.6377 0.4007 0.1958 0.035 Uiso calc U R 1
C C30 0.53257(17) 0.5630(2) 0.17839(4) 0.0293(5) Uani d . . 1
H H30 0.564 0.5657 0.1605 0.035 Uiso calc U R 1
C C31 0.44262(17) 0.6571(2) 0.18353(4) 0.0288(5) Uani d . . 1
H H31 0.4114 0.7235 0.169 0.035 Uiso calc U R 1
C C32 0.39819(16) 0.6545(2) 0.20977(4) 0.0240(4) Uani d . . 1
H H32 0.337 0.7202 0.2132 0.029 Uiso calc U R 1
C C33 0.44153(15) 0.5574(2) 0.23127(4) 0.0202(4) Uani d . . 1
C C34 0.39754(15) 0.5574(2) 0.25990(4) 0.0194(4) Uani d . . 1
C C35 0.47169(15) 0.5227(2) 0.28432(4) 0.0236(4) Uani d . . 1
H H35 0.55 0.4965 0.2824 0.028 Uiso calc U R 1
C C36 0.43467(15) 0.5254(2) 0.31100(4) 0.0238(4) Uani d . . 1
H H36 0.488 0.5015 0.3271 0.029 Uiso calc U R 1
C C37 0.32021(15) 0.5625(2) 0.31521(4) 0.0182(4) Uani d . . 1
C C38 0.24570(15) 0.5985(2) 0.29091(4) 0.0227(4) Uani d . . 1
H H38 0.1675 0.6251 0.293 0.027 Uiso calc U R 1
C C39 0.28319(15) 0.5961(2) 0.26396(4) 0.0224(4) Uani d . . 1
H H39 0.2303 0.6213 0.2478 0.027 Uiso calc U R 1
C C40 0.28313(14) 0.5660(2) 0.34423(4) 0.0186(4) Uani d . . 1
C C41 0.08740(15) 0.5933(2) 0.35917(4) 0.0207(4) Uani d . . 1
C C42 -0.00168(16) 0.7075(2) 0.36496(5) 0.0284(5) Uani d . . 1
H H42A -0.0448 0.7382 0.3468 0.043 Uiso calc U R 1
H H42B 0.0373 0.7937 0.3743 0.043 Uiso calc U R 1
H H42C -0.0557 0.6652 0.3775 0.043 Uiso calc U R 1
C C43 0.34115(15) 0.4987(2) 0.36698(4) 0.0212(4) Uani d . . 1
H H43 0.4038 0.435 0.3638 0.025 Uiso calc U R 1
C C44 0.31372(15) 0.5177(2) 0.39547(4) 0.0203(4) Uani d . . 1
C C45 0.29014(15) 0.5353(2) 0.41978(4) 0.0213(4) Uani d . . 1
C C46 0.08091(15) 0.6107(2) 0.44883(4) 0.0226(4) Uani d . . 1
H H46 0.068 0.6849 0.433 0.027 Uiso calc U R 1
C C47 0.03122(16) 0.6807(2) 0.47463(5) 0.0304(5) Uani d . . 1
H H47A -0.0522 0.6984 0.47 0.046 Uiso calc U R 1
H H47B 0.0707 0.7749 0.4794 0.046 Uiso calc U R 1
H H47C 0.0433 0.6136 0.4911 0.046 Uiso calc U R 1
C C48 0.01156(17) 0.4733(2) 0.43835(5) 0.0320(5) Uani d . . 1
H H48A 0.0138 0.4004 0.4539 0.048 Uiso calc U R 1
H H48B 0.0457 0.4301 0.422 0.048 Uiso calc U R 1
H H48C -0.0692 0.5013 0.4325 0.048 Uiso calc U R 1
C C49 0.29744(16) 0.4343(2) 0.48109(4) 0.0244(4) Uani d . . 1
H H49 0.383 0.4272 0.4798 0.029 Uiso calc U R 1
C C50 0.2492(2) 0.2800(2) 0.47412(5) 0.0356(5) Uani d . . 1
H H50A 0.2953 0.2066 0.4858 0.053 Uiso calc U R 1
H H50B 0.2533 0.2589 0.4538 0.053 Uiso calc U R 1
H H50C 0.1681 0.2752 0.4784 0.053 Uiso calc U R 1
C C51 0.28440(17) 0.4739(3) 0.51232(4) 0.0310(5) Uani d . . 1
H H51A 0.2017 0.4826 0.5149 0.046 Uiso calc U R 1
H H51B 0.3233 0.5684 0.5171 0.046 Uiso calc U R 1
H H51C 0.3198 0.3962 0.5249 0.046 Uiso calc U R 1
C C52 0.31414(15) 0.7631(2) 0.46613(4) 0.0250(5) Uani d . . 1
H H52 0.2853 0.7928 0.4847 0.03 Uiso calc U R 1
C C53 0.44711(17) 0.7502(3) 0.47127(5) 0.0358(5) Uani d . . 1
H H53A 0.4775 0.7164 0.4537 0.054 Uiso calc U R 1
H H53B 0.4681 0.6789 0.4867 0.054 Uiso calc U R 1
H H53C 0.4804 0.8471 0.4767 0.054 Uiso calc U R 1
C C54 0.28005(18) 0.8851(2) 0.44436(5) 0.0364(6) Uani d . . 1
H H54A 0.3173 0.9782 0.451 0.055 Uiso calc U R 1
H H54B 0.1954 0.8976 0.4423 0.055 Uiso calc U R 1
H H54C 0.3056 0.8579 0.4258 0.055 Uiso calc U R 1
N N1 -0.06938(12) 0.65003(17) 0.14899(3) 0.0202(4) Uani d . . 1
H H1A -0.0488 0.7283 0.1396 0.024 Uiso calc U R 1
N N2 0.18217(12) 0.64955(17) 0.34801(3) 0.0194(3) Uani d . . 1
H H2A 0.1806 0.7432 0.3428 0.023 Uiso calc U R 1
O O1 -0.20049(11) 0.46517(15) 0.15060(3) 0.0280(3) Uani d . . 1
O O2 0.07463(11) 0.46165(15) 0.36377(3) 0.0286(3) Uani d . . 1
Si Si1 0.28300(4) 0.56494(6) 0.08926(2) 0.01865(13) Uani d . . 1
Si Si2 0.24334(4) 0.58210(6) 0.45484(2) 0.01907(13) Uani d . . 1

loop_
_atom_site_aniso_label
_atom_site_aniso_U_11
_atom_site_aniso_U_22
_atom_site_aniso_U_33
_atom_site_aniso_U_12
_atom_site_aniso_U_13
_atom_site_aniso_U_23
C1 0.0202(9) 0.0237(11) 0.0285(12) 0.0001(8) 0.0045(8) -0.0021(9)
C2 0.0239(10) 0.0269(11) 0.0258(12) -0.0042(8) 0.0035(8) 0.0035(9)
C3 0.0214(9) 0.0350(12) 0.0202(11) -0.0056(8) 0.0046(8) -0.0050(9)
C4 0.0193(9) 0.0273(11) 0.0278(12) -0.0006(8) 0.0051(8) -0.0053(9)
C5 0.0195(9) 0.0223(11) 0.0264(11) -0.0011(8) 0.0041(8) 0.0005(9)
C6 0.0143(8) 0.0221(11) 0.0238(11) -0.0024(7) 0.0018(8) -0.0008(8)
C7 0.0160(8) 0.0202(10) 0.0245(11) -0.0023(7) 0.0039(8) -0.0023(8)
C8 0.0199(9) 0.0271(11) 0.0256(12) 0.0043(8) 0.0037(8) 0.0049(9)
C9 0.0172(9) 0.0272(11) 0.0291(12) 0.0076(8) 0.0066(8) 0.0022(9)
C10 0.0170(8) 0.0187(10) 0.0241(11) -0.0019(7) 0.0039(8) -0.0015(8)
C11 0.0194(9) 0.0170(10) 0.0252(11) 0.0012(7) 0.0038(8) 0.0021(8)
C12 0.0179(9) 0.0197(10) 0.0265(12) 0.0037(7) 0.0050(8) -0.0029(8)
C13 0.0204(9) 0.0138(10) 0.0251(11) -0.0013(7) 0.0050(8) -0.0025(8)
C14 0.0199(9) 0.0170(10) 0.0266(11) 0.0009(7) 0.0071(8) -0.0056(8)
C15 0.0289(10) 0.0260(12) 0.0338(13) -0.0007(9) -0.0039(9) -0.0013(10)
C16 0.0200(9) 0.0226(11) 0.0237(11) 0.0004(8) 0.0052(8) -0.0018(9)
C17 0.0179(9) 0.0184(10) 0.0301(12) -0.0014(7) 0.0044(9) -0.0015(9)
C18 0.0191(9) 0.0193(11) 0.0323(13) 0.0000(7) 0.0053(9) -0.0012(9)
C19 0.0240(10) 0.0189(11) 0.0358(13) 0.0006(8) -0.0011(9) 0.0041(9)
C20 0.0212(10) 0.0331(13) 0.0517(15) 0.0019(9) -0.0033(10) -0.0015(11)
C21 0.0394(12) 0.0398(14) 0.0281(13) -0.0056(10) -0.0025(10) 0.0080(10)
C22 0.0178(9) 0.0191(10) 0.0298(12) -0.0006(7) 0.0029(8) 0.0017(9)
C23 0.0237(10) 0.0273(12) 0.0434(14) -0.0032(8) 0.0123(9) 0.0046(10)
C24 0.0273(10) 0.0209(11) 0.0456(14) -0.0028(8) 0.0041(10) -0.0037(10)
C25 0.0226(9) 0.0188(10) 0.0236(11) 0.0032(8) 0.0078(8) 0.0008(8)
C26 0.0241(10) 0.0241(11) 0.0374(13) 0.0049(8) 0.0049(9) 0.0041(9)
C27 0.0306(10) 0.0172(11) 0.0393(13) -0.0006(8) 0.0026(9) 0.0028(9)
C28 0.0256(10) 0.0237(11) 0.0266(12) 0.0011(8) 0.0034(9) -0.0002(9)
C29 0.0266(10) 0.0314(12) 0.0307(13) 0.0009(9) 0.0078(9) -0.0054(10)
C30 0.0281(10) 0.0401(13) 0.0208(11) -0.0089(9) 0.0077(9) -0.0051(10)
C31 0.0296(10) 0.0327(12) 0.0237(12) -0.0036(9) 0.0004(9) 0.0032(9)
C32 0.0212(9) 0.0256(11) 0.0252(12) 0.0004(8) 0.0025(8) -0.0002(9)
C33 0.0179(9) 0.0204(11) 0.0219(11) -0.0042(7) 0.0007(8) -0.0020(8)
C34 0.0201(9) 0.0141(10) 0.0240(11) -0.0019(7) 0.0031(8) -0.0018(8)
C35 0.0155(9) 0.0283(11) 0.0276(12) 0.0021(8) 0.0053(8) 0.0013(9)
C36 0.0187(9) 0.0296(11) 0.0229(11) 0.0019(8) 0.0015(8) 0.0023(9)
C37 0.0185(8) 0.0137(10) 0.0226(11) -0.0021(7) 0.0031(8) -0.0024(8)
C38 0.0161(9) 0.0239(11) 0.0283(12) 0.0007(8) 0.0028(8) -0.0025(9)
C39 0.0191(9) 0.0239(11) 0.0236(11) 0.0004(8) -0.0008(8) -0.0005(9)
C40 0.0161(8) 0.0145(10) 0.0254(11) -0.0008(7) 0.0040(8) -0.0025(8)
C41 0.0171(9) 0.0225(11) 0.0220(11) -0.0006(7) -0.0004(8) -0.0022(8)
C42 0.0180(9) 0.0278(12) 0.0401(13) 0.0023(8) 0.0064(9) 0.0004(10)
C43 0.0189(9) 0.0214(11) 0.0242(11) 0.0034(7) 0.0062(8) -0.0017(8)
C44 0.0151(8) 0.0198(10) 0.0262(12) 0.0015(7) 0.0028(8) 0.0020(8)
C45 0.0177(9) 0.0178(10) 0.0280(12) 0.0010(7) 0.0009(8) 0.0022(9)
C46 0.0183(9) 0.0222(11) 0.0278(11) 0.0003(7) 0.0053(8) 0.0031(9)
C47 0.0207(9) 0.0321(12) 0.0398(13) 0.0021(8) 0.0097(9) 0.0002(10)
C48 0.0222(10) 0.0308(12) 0.0432(14) -0.0053(9) 0.0041(9) -0.0044(10)
C49 0.0214(9) 0.0283(12) 0.0242(11) 0.0021(8) 0.0064(8) 0.0036(9)
C50 0.0494(13) 0.0251(12) 0.0328(13) 0.0041(10) 0.0058(10) 0.0070(10)
C51 0.0289(10) 0.0386(13) 0.0256(12) -0.0003(9) 0.0041(9) 0.0039(10)
C52 0.0207(9) 0.0264(11) 0.0292(12) -0.0047(8) 0.0095(8) -0.0061(9)
C53 0.0238(10) 0.0427(14) 0.0404(14) -0.0113(9) 0.0013(9) 0.0036(11)
C54 0.0279(11) 0.0204(12) 0.0623(17) -0.0010(9) 0.0109(10) 0.0018(11)
N1 0.0184(7) 0.0199(9) 0.0234(9) -0.0022(6) 0.0067(6) 0.0034(7)
N2 0.0201(8) 0.0135(8) 0.0252(9) 0.0035(6) 0.0052(7) 0.0015(7)
O1 0.0271(7) 0.0172(8) 0.0399(9) -0.0037(6) 0.0044(6) 0.0009(6)
O2 0.0225(7) 0.0197(8) 0.0436(9) -0.0028(5) 0.0035(6) 0.0009(7)
Si1 0.0163(2) 0.0162(3) 0.0243(3) 0.00119(19) 0.0059(2) 0.0008(2)
Si2 0.0161(2) 0.0199(3) 0.0218(3) -0.0005(2) 0.0049(2) 0.0005(2)

loop_
_atom_type_symbol
_atom_type_description
_atom_type_scat_dispersion_real
_atom_type_scat_dispersion_imag
_atom_type_scat_source
C C 0.0033 0.0016 'International Tables Vol C Tables 4.2.6.8 and 6.1.1.4'
H H 0.0000 0.0000 'International Tables Vol C Tables 4.2.6.8 and 6.1.1.4'
N N 0.0061 0.0033 'International Tables Vol C Tables 4.2.6.8 and 6.1.1.4'
O O 0.0106 0.0060 'International Tables Vol C Tables 4.2.6.8 and 6.1.1.4'
Si Si 0.0817 0.0704 'International Tables Vol C Tables 4.2.6.8 and 6.1.1.4'

loop_
_geom_angle_atom_site_label_1
_geom_angle_atom_site_label_2
_geom_angle_atom_site_label_3
_geom_angle
C2 C1 C6 121.19(19)
C2 C1 H1 119.4
C6 C1 H1 119.4
C3 C2 C1 120.13(19)
C3 C2 H2 119.9
C1 C2 H2 119.9
C4 C3 C2 119.77(19)
C4 C3 H3 120.1
C2 C3 H3 120.1
C3 C4 C5 120.04(19)
C3 C4 H4 120.0
C5 C4 H4 120.0
C4 C5 C6 121.24(19)
C4 C5 H5 119.4
C6 C5 H5 119.4
C1 C6 C5 117.63(18)
C1 C6 C7 121.60(17)
C5 C6 C7 120.77(17)
C12 C7 C8 117.26(17)
C12 C7 C6 121.55(16)
C8 C7 C6 121.19(17)
C9 C8 C7 121.23(18)
C9 C8 H8 119.4
C7 C8 H8 119.4
C8 C9 C10 121.28(17)
C8 C9 H9 119.4
C10 C9 H9 119.4
C9 C10 C11 117.54(17)
C9 C10 C13 121.76(16)
C11 C10 C13 120.69(17)
C12 C11 C10 121.14(18)
C12 C11 H11 119.4
C10 C11 H11 119.4
C11 C12 C7 121.50(17)
C11 C12 H12 119.3
C7 C12 H12 119.3
C16 C13 N1 118.83(17)
C16 C13 C10 123.73(17)
N1 C13 C10 117.31(15)
O1 C14 N1 122.57(18)
O1 C14 C15 122.62(17)
N1 C14 C15 114.78(17)
C14 C15 H15A 109.5
C14 C15 H15B 109.5
H15A C15 H15B 109.5
C14 C15 H15C 109.5
H15A C15 H15C 109.5
H15B C15 H15C 109.5
C13 C16 C17 124.71(18)
C13 C16 H16 117.6
C17 C16 H16 117.6
C18 C17 C16 177.8(2)
C17 C18 Si1 177.07(18)
C21 C19 C20 110.49(17)
C21 C19 Si1 111.66(13)
C20 C19 Si1 113.58(15)
C21 C19 H19 106.9
C20 C19 H19 106.9
Si1 C19 H19 106.9
C19 C20 H20A 109.5
C19 C20 H20B 109.5
H20A C20 H20B 109.5
C19 C20 H20C 109.5
H20A C20 H20C 109.5
H20B C20 H20C 109.5
C19 C21 H21A 109.5
C19 C21 H21B 109.5
H21A C21 H21B 109.5
C19 C21 H21C 109.5
H21A C21 H21C 109.5
H21B C21 H21C 109.5
C24 C22 C23 110.45(17)
C24 C22 Si1 112.24(12)
C23 C22 Si1 112.37(14)
C24 C22 H22 107.2
C23 C22 H22 107.2
Si1 C22 H22 107.2
C22 C23 H23A 109.5
C22 C23 H23B 109.5
H23A C23 H23B 109.5
C22 C23 H23C 109.5
H23A C23 H23C 109.5
H23B C23 H23C 109.5
C22 C24 H24A 109.5
C22 C24 H24B 109.5
H24A C24 H24B 109.5
C22 C24 H24C 109.5
H24A C24 H24C 109.5
H24B C24 H24C 109.5
C27 C25 C26 110.26(16)
C27 C25 Si1 111.15(13)
C26 C25 Si1 112.95(14)
C27 C25 H25 107.4
C26 C25 H25 107.4
Si1 C25 H25 107.4
C25 C26 H26A 109.5
C25 C26 H26B 109.5
H26A C26 H26B 109.5
C25 C26 H26C 109.5
H26A C26 H26C 109.5
H26B C26 H26C 109.5
C25 C27 H27A 109.5
C25 C27 H27B 109.5
H27A C27 H27B 109.5
C25 C27 H27C 109.5
H27A C27 H27C 109.5
H27B C27 H27C 109.5
C29 C28 C33 120.83(19)
C29 C28 H28 119.6
C33 C28 H28 119.6
C30 C29 C28 120.50(19)
C30 C29 H29 119.7
C28 C29 H29 119.7
C29 C30 C31 119.61(19)
C29 C30 H30 120.2
C31 C30 H30 120.2
C32 C31 C30 120.05(19)
C32 C31 H31 120.0
C30 C31 H31 120.0
C31 C32 C33 121.16(18)
C31 C32 H32 119.4
C33 C32 H32 119.4
C32 C33 C28 117.83(18)
C32 C33 C34 121.65(17)
C28 C33 C34 120.50(17)
C35 C34 C39 116.94(17)
C35 C34 C33 120.28(16)
C39 C34 C33 122.75(16)
C36 C35 C34 121.68(17)
C36 C35 H35 119.2
C34 C35 H35 119.2
C35 C36 C37 121.72(17)
C35 C36 H36 119.1
C37 C36 H36 119.1
C38 C37 C36 116.96(17)
C38 C37 C40 122.52(16)
C36 C37 C40 120.51(16)
C39 C38 C37 121.32(17)
C39 C38 H38 119.3
C37 C38 H38 119.3
C38 C39 C34 121.37(17)
C38 C39 H39 119.3
C34 C39 H39 119.3
C43 C40 N2 119.38(17)
C43 C40 C37 123.77(16)
N2 C40 C37 116.82(15)
O2 C41 N2 123.27(17)
O2 C41 C42 122.61(17)
N2 C41 C42 114.11(17)
C41 C42 H42A 109.5
C41 C42 H42B 109.5
H42A C42 H42B 109.5
C41 C42 H42C 109.5
H42A C42 H42C 109.5
H42B C42 H42C 109.5
C40 C43 C44 123.49(17)
C40 C43 H43 118.3
C44 C43 H43 118.3
C45 C44 C43 179.4(2)
C44 C45 Si2 172.75(17)
C47 C46 C48 111.20(16)
C47 C46 Si2 112.86(13)
C48 C46 Si2 114.63(13)
C47 C46 H46 105.8
C48 C46 H46 105.8
Si2 C46 H46 105.8
C46 C47 H47A 109.5
C46 C47 H47B 109.5
H47A C47 H47B 109.5
C46 C47 H47C 109.5
H47A C47 H47C 109.5
H47B C47 H47C 109.5
C46 C48 H48A 109.5
C46 C48 H48B 109.5
H48A C48 H48B 109.5
C46 C48 H48C 109.5
H48A C48 H48C 109.5
H48B C48 H48C 109.5
C50 C49 C51 110.40(17)
C50 C49 Si2 114.81(14)
C51 C49 Si2 113.73(14)
C50 C49 H49 105.7
C51 C49 H49 105.7
Si2 C49 H49 105.7
C49 C50 H50A 109.5
C49 C50 H50B 109.5
H50A C50 H50B 109.5
C49 C50 H50C 109.5
H50A C50 H50C 109.5
H50B C50 H50C 109.5
C49 C51 H51A 109.5
C49 C51 H51B 109.5
H51A C51 H51B 109.5
C49 C51 H51C 109.5
H51A C51 H51C 109.5
H51B C51 H51C 109.5
C54 C52 C53 110.15(17)
C54 C52 Si2 111.39(14)
C53 C52 Si2 112.19(14)
C54 C52 H52 107.6
C53 C52 H52 107.6
Si2 C52 H52 107.6
C52 C53 H53A 109.5
C52 C53 H53B 109.5
H53A C53 H53B 109.5
C52 C53 H53C 109.5
H53A C53 H53C 109.5
H53B C53 H53C 109.5
C52 C54 H54A 109.5
C52 C54 H54B 109.5
H54A C54 H54B 109.5
C52 C54 H54C 109.5
H54A C54 H54C 109.5
H54B C54 H54C 109.5
C14 N1 C13 122.43(16)
C14 N1 H1A 118.8
C13 N1 H1A 118.8
C41 N2 C40 123.82(16)
C41 N2 H2A 118.1
C40 N2 H2A 118.1
C18 Si1 C25 107.62(9)
C18 Si1 C22 107.68(9)
C25 Si1 C22 110.35(8)
C18 Si1 C19 108.72(9)
C25 Si1 C19 110.93(9)
C22 Si1 C19 111.40(9)
C45 Si2 C49 108.38(9)
C45 Si2 C52 107.00(9)
C49 Si2 C52 109.12(9)
C45 Si2 C46 106.25(9)
C49 Si2 C46 116.95(9)
C52 Si2 C46 108.68(9)

loop_
_geom_bond_atom_site_label_1
_geom_bond_atom_site_label_2
_geom_bond_distance
C1 C2 1.387(3)
C1 C6 1.396(3)
C1 H1 0.95
C2 C3 1.385(3)
C2 H2 0.95
C3 C4 1.383(3)
C3 H3 0.95
C4 C5 1.385(3)
C4 H4 0.95
C5 C6 1.402(3)
C5 H5 0.95
C6 C7 1.483(3)
C7 C12 1.396(3)
C7 C8 1.403(3)
C8 C9 1.375(3)
C8 H8 0.95
C9 C10 1.396(3)
C9 H9 0.95
C10 C11 1.399(2)
C10 C13 1.467(3)
C11 C12 1.375(3)
C11 H11 0.95
C12 H12 0.95
C13 C16 1.347(2)
C13 N1 1.422(2)
C14 O1 1.225(2)
C14 N1 1.354(2)
C14 C15 1.497(3)
C15 H15A 0.98
C15 H15B 0.98
C15 H15C 0.98
C16 C17 1.423(3)
C16 H16 0.95
C17 C18 1.206(3)
C18 Si1 1.839(2)
C19 C21 1.535(3)
C19 C20 1.536(3)
C19 Si1 1.895(2)
C19 H19 1.0
C20 H20A 0.98
C20 H20B 0.98
C20 H20C 0.98
C21 H21A 0.98
C21 H21B 0.98
C21 H21C 0.98
C22 C24 1.531(3)
C22 C23 1.532(3)
C22 Si1 1.8843(19)
C22 H22 1.0
C23 H23A 0.98
C23 H23B 0.98
C23 H23C 0.98
C24 H24A 0.98
C24 H24B 0.98
C24 H24C 0.98
C25 C27 1.535(3)
C25 C26 1.536(3)
C25 Si1 1.8758(19)
C25 H25 1.0
C26 H26A 0.98
C26 H26B 0.98
C26 H26C 0.98
C27 H27A 0.98
C27 H27B 0.98
C27 H27C 0.98
C28 C29 1.380(3)
C28 C33 1.400(3)
C28 H28 0.95
C29 C30 1.376(3)
C29 H29 0.95
C30 C31 1.384(3)
C30 H30 0.95
C31 C32 1.383(3)
C31 H31 0.95
C32 C33 1.390(3)
C32 H32 0.95
C33 C34 1.486(3)
C34 C35 1.394(3)
C34 C39 1.401(2)
C35 C36 1.365(3)
C35 H35 0.95
C36 C37 1.400(2)
C36 H36 0.95
C37 C38 1.394(3)
C37 C40 1.470(3)
C38 C39 1.380(3)
C38 H38 0.95
C39 H39 0.95
C40 C43 1.346(3)
C40 N2 1.417(2)
C41 O2 1.221(2)
C41 N2 1.362(2)
C41 C42 1.503(3)
C42 H42A 0.98
C42 H42B 0.98
C42 H42C 0.98
C43 C44 1.417(3)
C43 H43 0.95
C44 C45 1.211(3)
C45 Si2 1.834(2)
C46 C47 1.530(3)
C46 C48 1.531(3)
C46 Si2 1.8887(18)
C46 H46 1.0
C47 H47A 0.98
C47 H47B 0.98
C47 H47C 0.98
C48 H48A 0.98
C48 H48B 0.98
C48 H48C 0.98
C49 C50 1.525(3)
C49 C51 1.532(3)
C49 Si2 1.879(2)
C49 H49 1.0
C50 H50A 0.98
C50 H50B 0.98
C50 H50C 0.98
C51 H51A 0.98
C51 H51B 0.98
C51 H51C 0.98
C52 C54 1.526(3)
C52 C53 1.536(3)
C52 Si2 1.880(2)
C52 H52 1.0
C53 H53A 0.98
C53 H53B 0.98
C53 H53C 0.98
C54 H54A 0.98
C54 H54B 0.98
C54 H54C 0.98
N1 H1A 0.88
N2 H2A 0.88
